data_7034461
loop_
_publ_author_name
'Jin, Chengzhi'
'Liu, Jiangping'
'Chen, Yu'
'Li, Guanying'
'Guan, Ruilin'
'Zhang, Pingyu'
'Ji, Liangnian'
'Chao, Hui'

_publ_section_title
;
 Cyclometalated iridium(iii) complexes with
 imidazo[4,5-f][1,10]phenanthroline derivatives for mitochondrial imaging
 in living cells.
;
_journal_issue 16
_journal_name_full 'Dalton transactions (Cambridge, England : 2003)'
_journal_page_first 7538
_journal_page_last 7547
_journal_paper_doi 10.1039/c5dt00467e
_journal_volume 44
_journal_year 2015
_chemical_formula_moiety '[Ir(ppy)~2~(FPI)](Cl)'
_chemical_formula_sum 'C41 H27 Cl F Ir N6'
_chemical_formula_weight 850.33
_space_group_crystal_system monoclinic
_space_group_IT_number 13
_space_group_name_Hall '-P 2yac'
_space_group_name_H-M_alt 'P 1 2/n 1'
_symmetry_space_group_name_Hall '-P 2yac'
_symmetry_space_group_name_H-M 'P 1 2/n 1'
_atom_sites_solution_hydrogens geom
_audit_update_record
;
2015-01-21 deposited with the CCDC.
2015-03-18 downloaded from the CCDC.
;
_cell_angle_alpha 90
_cell_angle_beta 108.1570(10)
_cell_angle_gamma 90
_cell_formula_units_Z 8
_cell_length_a 26.8319(6)
_cell_length_b 9.6267(3)
_cell_length_c 36.0800(9)
_cell_measurement_reflns_used 20002
_cell_measurement_temperature 153(2)
_cell_measurement_theta_max 27.46
_cell_measurement_theta_min 3.03
_cell_volume 8855.5(4)
_computing_cell_refinement 'Bruker FRAMBO'
_computing_data_collection 'Bruker FRAMBO'
_computing_data_reduction 'Bruker SAINT'
_computing_molecular_graphics 'Olex2 (Dolomanov et al., 2009)'
_computing_publication_material 'Olex2 (Dolomanov et al., 2009)'
_computing_structure_refinement 'ShelXL (Sheldrick, 2008)'
_diffrn_ambient_temperature 153(2)
_diffrn_measured_fraction_theta_full 0.988
_diffrn_measured_fraction_theta_max 0.986
_diffrn_measurement_device_type 'multiwire proportional'
_diffrn_measurement_method 'phi and omega scans'
_diffrn_radiation_type MoK\a
_diffrn_radiation_wavelength 0.71073
_diffrn_reflns_av_R_equivalents 0.0697
_diffrn_reflns_av_unetI/netI 0.0784
_diffrn_reflns_Laue_measured_fraction_full 0.988
_diffrn_reflns_Laue_measured_fraction_max 0.986
_diffrn_reflns_limit_h_max 32
_diffrn_reflns_limit_h_min -33
_diffrn_reflns_limit_k_max 12
_diffrn_reflns_limit_k_min 0
_diffrn_reflns_limit_l_max 46
_diffrn_reflns_limit_l_min 0
_diffrn_reflns_number 20002
_diffrn_reflns_point_group_measured_fraction_full 0.988
_diffrn_reflns_point_group_measured_fraction_max 0.986
_diffrn_reflns_theta_full 25.242
_diffrn_reflns_theta_max 27.461
_diffrn_reflns_theta_min 3.030
_diffrn_standards_decay_% 0
_diffrn_standards_interval_count 0
_diffrn_standards_interval_time 0
_diffrn_standards_number 0
_exptl_absorpt_coefficient_mu 3.111
_exptl_absorpt_correction_type multi-scan
_exptl_crystal_colour yellow
_exptl_crystal_density_diffrn 1.276
_exptl_crystal_density_method 'not measured'
_exptl_crystal_description block
_exptl_crystal_F_000 3344
_exptl_crystal_size_max 0.224
_exptl_crystal_size_mid 0.198
_exptl_crystal_size_min 0.101
_exptl_transmission_factor_max 0.730
_exptl_transmission_factor_min 0.503
_platon_squeeze_details
;
;
_refine_diff_density_max 3.611
_refine_diff_density_min -3.023
_refine_diff_density_rms 0.171
_refine_ls_extinction_method none
_refine_ls_goodness_of_fit_ref 1.056
_refine_ls_hydrogen_treatment constr
_refine_ls_matrix_type full
_refine_ls_number_parameters 901
_refine_ls_number_reflns 20002
_refine_ls_number_restraints 0
_refine_ls_restrained_S_all 1.056
_refine_ls_R_factor_all 0.0679
_refine_ls_R_factor_gt 0.0533
_refine_ls_shift/su_max 0.005
_refine_ls_shift/su_mean 0.000
_refine_ls_structure_factor_coef Fsqd
_refine_ls_weighting_details 'w=1/[\s^2^(Fo^2^)+(0.0858P)^2^] where P=(Fo^2^+2Fc^2^)/3'
_refine_ls_weighting_scheme calc
_refine_ls_wR_factor_gt 0.1462
_refine_ls_wR_factor_ref 0.1582
_reflns_Friedel_coverage 0.000
_reflns_number_gt 14737
_reflns_number_total 20002
_reflns_threshold_expression 'I > 2\s(I)'
_cod_data_source_file c5dt00467e3.cif
_cod_data_source_block Mito-Ir4
_cod_depositor_comments
;
The following automatic conversions were performed:

'_exptl_absorpt_correction_type' value 'Multi-scan' changed to
'multi-scan' according to
/usr/data/users/saulius/crontab/automatic-downloads/rss-feeds/RSC/lib/dictionaries/cif_core.dic
dictionary named 'cif_core.dic' version 2.4.2 from 2011-04-26.

Automatic conversion script
Id: cif_fix_values 3105 2015-03-04 15:46:00Z robertas 

 Adding full bibliography for 7034461.cif.
;
_cod_database_code 7034461
_shelx_space_group_comment
;
The symmetry employed for this shelxl refinement is uniquely defined
by the following loop, which should always be used as a source of
symmetry information in preference to the above space-group names.
They are only intended as comments.
;
_olex2_refinement_description
;
1. Fixed Uiso
 At 1.2 times of:
  All C(H) groups
2.a Aromatic/amide H refined with riding coordinates:
 C4(H4), C5(H5), C6(H6), C10(H10), C11(H11), C12(H12), C13(H13), C15(H15),
 C16(H16), C18(H18), C19(H19), C21(H21), C22(H22), C23(H23), C24(H24), C27(H27),
  C28(H28), C29(H29), C30(H30), C32(H32), C33(H33), C34(H34), C35(H35),
 C38(H38), C39(H39), C40(H40), C41(H41), C44(H44), C45(H45), C46(H46), C51(H51),
  C52(H52), C53(H53), C54(H54), C56(H56), C57(H57), C59(H59), C60(H60),
 C61(H61), C62(H62), C63(H63), C64(H64), C68(H68), C69(H69), C70(H70), C71(H71),
  C75(H75), C76(H76), C77(H77), C78(H78), C79(H79), C80(H80), C81(H81), C82(H82)
;
_shelx_shelxl_version_number 2014/7
_olex2_submission_special_instructions 'No special instructions were received'

loop_
_space_group_symop_operation_xyz
'x, y, z'
'-x+1/2, y, -z+1/2'
'-x, -y, -z'
'x-1/2, -y, z-1/2'

loop_
_atom_site_label
_atom_site_type_symbol
_atom_site_fract_x
_atom_site_fract_y
_atom_site_fract_z
_atom_site_U_iso_or_equiv
_atom_site_adp_type
_atom_site_occupancy
_atom_site_site_symmetry_order
_atom_site_calc_flag
_atom_site_refinement_flags_posn
Ir1 Ir 0.51507(2) 0.39694(2) 0.64009(2) 0.02854(8) Uani 1 1 d .
Ir2 Ir 0.48612(2) 0.88604(2) 0.84655(2) 0.03082(8) Uani 1 1 d .
F1 F 0.85303(12) 0.7324(4) 0.55871(10) 0.0499(9) Uani 1 1 d .
F2 F 0.17599(13) 1.3605(5) 0.94158(12) 0.0672(13) Uani 1 1 d .
C1 C 0.43164(19) 1.0259(6) 0.89720(14) 0.0292(11) Uani 1 1 d .
C2 C 0.48574(18) 1.0323(6) 0.91939(14) 0.0308(12) Uani 1 1 d .
C3 C 0.5029(2) 1.0962(5) 0.95602(15) 0.0281(11) Uani 1 1 d .
C4 C 0.55717(19) 1.0991(6) 0.97663(15) 0.0303(12) Uani 1 1 d .
H4 H 0.5694 1.1384 1.0014 0.036 Uiso 1 1 calc R
C5 C 0.5919(2) 1.0423(7) 0.95924(16) 0.0358(12) Uani 1 1 d .
H5 H 0.6277 1.0434 0.9722 0.043 Uiso 1 1 calc R
C6 C 0.57253(18) 0.9834(6) 0.92207(15) 0.0312(11) Uani 1 1 d .
H6 H 0.5962 0.9461 0.9106 0.037 Uiso 1 1 calc R
C7 C 0.46262(18) 1.1624(6) 0.96900(14) 0.0304(11) Uani 1 1 d .
C8 C 0.41028(19) 1.1540(6) 0.94744(14) 0.0298(11) Uani 1 1 d .
C9 C 0.39159(19) 1.0854(6) 0.91062(15) 0.0300(11) Uani 1 1 d .
C10 C 0.3391(2) 1.0747(7) 0.88585(16) 0.0403(14) Uani 1 1 d .
H10 H 0.3120 1.1129 0.8935 0.048 Uiso 1 1 calc R
C11 C 0.3283(2) 1.0077(7) 0.85047(16) 0.0422(15) Uani 1 1 d .
H11 H 0.2939 1.0017 0.8341 0.051 Uiso 1 1 calc R
C12 C 0.3688(2) 0.9490(7) 0.83924(16) 0.0390(13) Uani 1 1 d .
H12 H 0.3609 0.9033 0.8154 0.047 Uiso 1 1 calc R
C13 C 0.4236(2) 1.2786(6) 1.00106(15) 0.0344(12) Uani 1 1 d .
H13 H 0.4168 1.3335 1.0201 0.041 Uiso 1 1 calc R
C14 C 0.32921(19) 1.2632(6) 0.96007(15) 0.0334(12) Uani 1 1 d .
C15 C 0.3142(2) 1.3991(7) 0.95444(19) 0.0456(16) Uani 1 1 d .
H15 H 0.3386 1.4679 0.9546 0.055 Uiso 1 1 calc R
C16 C 0.2616(2) 1.4338(8) 0.9484(2) 0.0537(17) Uani 1 1 d .
H16 H 0.2503 1.5256 0.9453 0.064 Uiso 1 1 calc R
C17 C 0.2274(2) 1.3267(8) 0.94733(16) 0.0449(16) Uani 1 1 d .
C18 C 0.2412(2) 1.1911(8) 0.95243(15) 0.0413(15) Uani 1 1 d .
H18 H 0.2163 1.1227 0.9514 0.050 Uiso 1 1 calc R
C19 C 0.2945(2) 1.1565(7) 0.95934(16) 0.0371(13) Uani 1 1 d .
H19 H 0.3059 1.0648 0.9633 0.045 Uiso 1 1 calc R
C20 C 0.4466(2) 0.8080(7) 0.79270(16) 0.0379(14) Uani 1 1 d .
C21 C 0.4299(2) 0.6740(8) 0.7840(2) 0.0501(16) Uani 1 1 d .
H21 H 0.4365 0.6064 0.8033 0.060 Uiso 1 1 calc R
C22 C 0.4019(3) 0.6405(9) 0.7441(2) 0.062(2) Uani 1 1 d .
H22 H 0.3910 0.5497 0.7374 0.075 Uiso 1 1 calc R
C23 C 0.3910(3) 0.7420(9) 0.7155(2) 0.061(2) Uani 1 1 d .
H23 H 0.3719 0.7193 0.6900 0.074 Uiso 1 1 calc R
C24 C 0.4073(2) 0.8709(8) 0.72423(19) 0.0495(17) Uani 1 1 d .
H24 H 0.4002 0.9371 0.7045 0.059 Uiso 1 1 calc R
C25 C 0.4352(2) 0.9100(7) 0.76262(17) 0.0392(14) Uani 1 1 d .
C26 C 0.4550(2) 1.0484(7) 0.77459(16) 0.0381(13) Uani 1 1 d .
C27 C 0.4485(2) 1.1638(7) 0.74999(17) 0.0437(14) Uani 1 1 d .
H27 H 0.4316 1.1537 0.7234 0.052 Uiso 1 1 calc R
C28 C 0.4667(3) 1.2906(8) 0.76465(19) 0.0531(18) Uani 1 1 d .
H28 H 0.4624 1.3666 0.7481 0.064 Uiso 1 1 calc R
C29 C 0.4920(3) 1.3070(8) 0.80495(19) 0.0505(16) Uani 1 1 d .
H29 H 0.5049 1.3928 0.8155 0.061 Uiso 1 1 calc R
C30 C 0.4968(2) 1.1906(7) 0.82802(16) 0.0420(14) Uani 1 1 d .
H30 H 0.5127 1.2000 0.8548 0.050 Uiso 1 1 calc R
C31 C 0.55354(19) 0.8239(6) 0.83894(14) 0.0288(11) Uani 1 1 d .
C32 C 0.5872(2) 0.8957(6) 0.82316(17) 0.0380(13) Uani 1 1 d .
H32 H 0.5776 0.9847 0.8136 0.046 Uiso 1 1 calc R
C33 C 0.6342(2) 0.8419(8) 0.82095(18) 0.0478(16) Uani 1 1 d .
H33 H 0.6549 0.8930 0.8095 0.057 Uiso 1 1 calc R
C34 C 0.6497(2) 0.7124(8) 0.83593(17) 0.0475(16) Uani 1 1 d .
H34 H 0.6812 0.6757 0.8347 0.057 Uiso 1 1 calc R
C35 C 0.6189(2) 0.6356(7) 0.85296(17) 0.0418(14) Uani 1 1 d .
H35 H 0.6297 0.5483 0.8635 0.050 Uiso 1 1 calc R
C36 C 0.5709(2) 0.6920(6) 0.85404(15) 0.0351(12) Uani 1 1 d .
C37 C 0.5376(2) 0.6218(6) 0.87382(17) 0.0403(14) Uani 1 1 d .
C38 C 0.5464(3) 0.4928(7) 0.89144(18) 0.0469(15) Uani 1 1 d .
H38 H 0.5757 0.4413 0.8913 0.056 Uiso 1 1 calc R
C39 C 0.5117(3) 0.4402(8) 0.9093(2) 0.063(2) Uani 1 1 d .
H39 H 0.5182 0.3550 0.9220 0.075 Uiso 1 1 calc R
C40 C 0.4668(3) 0.5166(8) 0.9080(2) 0.063(2) Uani 1 1 d .
H40 H 0.4418 0.4805 0.9183 0.076 Uiso 1 1 calc R
C41 C 0.4603(3) 0.6454(8) 0.8911(2) 0.0529(17) Uani 1 1 d .
H41 H 0.4315 0.6986 0.8914 0.063 Uiso 1 1 calc R
C42 C 0.5788(2) 0.5332(6) 0.59609(14) 0.0295(11) Uani 1 1 d .
C43 C 0.62119(19) 0.5860(6) 0.58483(14) 0.0289(11) Uani 1 1 d .
C44 C 0.6727(2) 0.5676(7) 0.61196(15) 0.0350(12) Uani 1 1 d .
H44 H 0.7021 0.6008 0.6063 0.042 Uiso 1 1 calc R
C45 C 0.6777(2) 0.5003(6) 0.64624(15) 0.0369(13) Uani 1 1 d .
H45 H 0.7108 0.4873 0.6642 0.044 Uiso 1 1 calc R
C46 C 0.63393(19) 0.4515(6) 0.65454(14) 0.0319(12) Uani 1 1 d .
H46 H 0.6385 0.4067 0.6782 0.038 Uiso 1 1 calc R
C47 C 0.6084(2) 0.6549(6) 0.54831(15) 0.0315(11) Uani 1 1 d .
C48 C 0.55666(19) 0.6776(6) 0.52491(13) 0.0297(11) Uani 1 1 d .
C49 C 0.51282(19) 0.6246(5) 0.53590(15) 0.0283(11) Uani 1 1 d .
C50 C 0.52444(19) 0.5531(6) 0.57112(14) 0.0289(11) Uani 1 1 d .
C51 C 0.45955(19) 0.6453(6) 0.51482(15) 0.0315(12) Uani 1 1 d .
H51 H 0.4502 0.6952 0.4916 0.038 Uiso 1 1 calc R
C52 C 0.4220(2) 0.5924(6) 0.52846(16) 0.0354(13) Uani 1 1 d .
H52 H 0.3868 0.6052 0.5145 0.042 Uiso 1 1 calc R
C53 C 0.4361(2) 0.5177(6) 0.56386(15) 0.0341(12) Uani 1 1 d .
H53 H 0.4100 0.4788 0.5725 0.041 Uiso 1 1 calc R
C54 C 0.6042(2) 0.7796(7) 0.49598(16) 0.0416(14) Uani 1 1 d .
H54 H 0.6150 0.8315 0.4781 0.050 Uiso 1 1 calc R
C55 C 0.69498(19) 0.7198(7) 0.53799(15) 0.0354(13) Uani 1 1 d .
C56 C 0.7215(2) 0.5988(6) 0.53792(17) 0.0387(14) Uani 1 1 d .
H56 H 0.7036 0.5148 0.5328 0.046 Uiso 1 1 calc R
C57 C 0.7762(2) 0.6021(6) 0.54563(17) 0.0384(13) Uani 1 1 d .
H57 H 0.7951 0.5209 0.5461 0.046 Uiso 1 1 calc R
C58 C 0.8007(2) 0.7292(7) 0.55249(16) 0.0379(13) Uani 1 1 d .
C59 C 0.7755(2) 0.8483(7) 0.55228(17) 0.0455(15) Uani 1 1 d .
H59 H 0.7938 0.9318 0.5570 0.055 Uiso 1 1 calc R
C60 C 0.7203(2) 0.8465(7) 0.54472(16) 0.0401(13) Uani 1 1 d .
H60 H 0.7017 0.9284 0.5443 0.048 Uiso 1 1 calc R
C61 C 0.5423(2) 0.1686(6) 0.59234(14) 0.0341(12) Uani 1 1 d .
H61 H 0.5724 0.2205 0.5946 0.041 Uiso 1 1 calc R
C62 C 0.5342(2) 0.0489(7) 0.57092(17) 0.0426(14) Uani 1 1 d .
H62 H 0.5583 0.0212 0.5586 0.051 Uiso 1 1 calc R
C63 C 0.4910(3) -0.0295(8) 0.56761(19) 0.0546(17) Uani 1 1 d .
H63 H 0.4851 -0.1106 0.5529 0.065 Uiso 1 1 calc R
C64 C 0.4558(2) 0.0136(8) 0.58659(19) 0.0517(16) Uani 1 1 d .
H64 H 0.4266 -0.0404 0.5854 0.062 Uiso 1 1 calc R
C65 C 0.4645(2) 0.1371(7) 0.60722(17) 0.0401(13) Uani 1 1 d .
C66 C 0.4303(2) 0.1987(7) 0.62728(16) 0.0398(14) Uani 1 1 d .
C67 C 0.44595(19) 0.3297(6) 0.64447(15) 0.0321(11) Uani 1 1 d .
C68 C 0.4127(3) 0.3970(7) 0.66185(19) 0.0484(17) Uani 1 1 d .
H68 H 0.4218 0.4841 0.6731 0.058 Uiso 1 1 calc R
C69 C 0.3658(2) 0.3341(9) 0.66249(18) 0.0538(18) Uani 1 1 d .
H69 H 0.3441 0.3804 0.6740 0.065 Uiso 1 1 calc R
C70 C 0.3516(3) 0.2053(9) 0.64635(18) 0.0533(18) Uani 1 1 d .
H70 H 0.3206 0.1646 0.6474 0.064 Uiso 1 1 calc R
C71 C 0.3827(2) 0.1368(8) 0.62878(18) 0.0483(17) Uani 1 1 d .
H71 H 0.3728 0.0497 0.6178 0.058 Uiso 1 1 calc R
C72 C 0.5411(2) 0.5558(7) 0.71258(16) 0.0367(13) Uani 1 1 d .
C73 C 0.5590(2) 0.4152(6) 0.72419(16) 0.0355(13) Uani 1 1 d .
C74 C 0.5503(2) 0.3167(7) 0.69342(15) 0.0338(12) Uani 1 1 d .
C75 C 0.5672(2) 0.1826(7) 0.70276(16) 0.0424(14) Uani 1 1 d .
H75 H 0.5611 0.1168 0.6830 0.051 Uiso 1 1 calc R
C76 C 0.5933(3) 0.1426(8) 0.7410(2) 0.0522(17) Uani 1 1 d .
H76 H 0.6041 0.0510 0.7465 0.063 Uiso 1 1 calc R
C77 C 0.6032(3) 0.2402(8) 0.77154(17) 0.0510(17) Uani 1 1 d .
H77 H 0.6215 0.2150 0.7970 0.061 Uiso 1 1 calc R
C78 C 0.5848(2) 0.3766(8) 0.76261(17) 0.0478(17) Uani 1 1 d .
H78 H 0.5898 0.4417 0.7825 0.057 Uiso 1 1 calc R
C79 C 0.5454(2) 0.6680(7) 0.73760(17) 0.0412(14) Uani 1 1 d .
H79 H 0.5597 0.6566 0.7644 0.049 Uiso 1 1 calc R
C80 C 0.5280(2) 0.7972(7) 0.72193(18) 0.0452(15) Uani 1 1 d .
H80 H 0.5315 0.8734 0.7384 0.054 Uiso 1 1 calc R
C81 C 0.5053(2) 0.8144(7) 0.68165(18) 0.0415(14) Uani 1 1 d .
H81 H 0.4936 0.9008 0.6709 0.050 Uiso 1 1 calc R
C82 C 0.5009(2) 0.6982(7) 0.65842(16) 0.0398(13) Uani 1 1 d .
H82 H 0.4856 0.7072 0.6316 0.048 Uiso 1 1 calc R
N3 N 0.52113(16) 0.9789(5) 0.90235(12) 0.0304(10) Uani 1 1 d .
N8 N 0.51847(17) 0.5694(5) 0.67352(13) 0.0331(10) Uani 1 1 d .
N1 N 0.47958(17) 1.0628(5) 0.81374(13) 0.0333(10) Uani 1 1 d .
N2 N 0.41918(16) 0.9566(5) 0.86213(12) 0.0349(10) Uani 1 1 d .
N9 N 0.58557(16) 0.4660(5) 0.63005(11) 0.0287(9) Uani 1 1 d .
N7 N 0.50839(17) 0.2139(5) 0.61024(12) 0.0307(10) Uani 1 1 d .
N5 N 0.47055(15) 1.2391(5) 1.00236(12) 0.0323(10) Uani 1 1 d .
N10 N 0.48616(16) 0.5021(5) 0.58505(12) 0.0305(10) Uani 1 1 d .
N6 N 0.49454(19) 0.6982(5) 0.87395(13) 0.0401(11) Uani 1 1 d .
N12 N 0.63812(16) 0.7197(5) 0.52889(12) 0.0344(10) Uani 1 1 d .
N4 N 0.38512(16) 1.2310(5) 0.96863(12) 0.0314(10) Uani 1 1 d .
N11 N 0.55474(18) 0.7552(6) 0.49262(13) 0.0393(12) Uani 1 1 d .
Cl1 Cl 0.21704(8) 0.8021(2) 0.52840(6) 0.0709(5) Uani 1 1 d .
Cl2 Cl 0.65184(6) 0.1899(2) 0.55531(5) 0.0612(5) Uani 1 1 d .

loop_
_atom_site_aniso_label
_atom_site_aniso_U_11
_atom_site_aniso_U_22
_atom_site_aniso_U_33
_atom_site_aniso_U_23
_atom_site_aniso_U_13
_atom_site_aniso_U_12
Ir1 0.03523(12) 0.03148(13) 0.01948(12) -0.00058(8) 0.00935(9) 0.00064(8)
Ir2 0.03631(12) 0.03417(14) 0.02381(12) -0.00257(8) 0.01203(9) 0.00108(8)
F1 0.0417(17) 0.066(3) 0.0419(19) 0.0071(18) 0.0127(15) -0.0131(17)
F2 0.0432(19) 0.109(4) 0.053(2) -0.020(2) 0.0201(18) 0.012(2)
C1 0.039(3) 0.030(3) 0.021(2) -0.005(2) 0.012(2) -0.005(2)
C2 0.029(2) 0.042(3) 0.022(2) 0.002(2) 0.009(2) -0.001(2)
C3 0.038(3) 0.030(3) 0.019(2) 0.001(2) 0.012(2) -0.003(2)
C4 0.033(3) 0.036(3) 0.022(3) 0.002(2) 0.009(2) -0.001(2)
C5 0.033(3) 0.044(4) 0.031(3) 0.000(3) 0.010(2) -0.002(2)
C6 0.030(2) 0.034(3) 0.032(3) 0.002(2) 0.013(2) 0.006(2)
C7 0.032(2) 0.035(3) 0.026(2) 0.004(2) 0.012(2) 0.000(2)
C8 0.032(2) 0.036(3) 0.021(2) -0.001(2) 0.008(2) -0.005(2)
C9 0.031(2) 0.037(3) 0.022(2) 0.002(2) 0.009(2) -0.002(2)
C10 0.038(3) 0.056(4) 0.030(3) -0.002(3) 0.014(2) 0.005(3)
C11 0.029(3) 0.064(5) 0.029(3) -0.012(3) 0.004(2) -0.001(3)
C12 0.037(3) 0.054(4) 0.025(3) -0.010(3) 0.008(2) -0.001(3)
C13 0.041(3) 0.039(3) 0.024(3) -0.008(2) 0.012(2) -0.004(2)
C14 0.035(3) 0.043(3) 0.026(3) -0.006(2) 0.015(2) -0.001(2)
C15 0.043(3) 0.049(4) 0.046(4) -0.017(3) 0.015(3) -0.003(3)
C16 0.048(3) 0.050(4) 0.063(4) -0.015(4) 0.017(3) 0.015(3)
C17 0.024(2) 0.077(5) 0.033(3) -0.006(3) 0.009(2) 0.013(3)
C18 0.034(3) 0.066(5) 0.026(3) -0.010(3) 0.011(2) -0.008(3)
C19 0.039(3) 0.046(4) 0.031(3) -0.001(3) 0.018(2) 0.004(3)
C20 0.033(3) 0.052(4) 0.031(3) -0.014(3) 0.014(2) -0.001(3)
C21 0.047(3) 0.049(4) 0.054(4) -0.014(3) 0.016(3) -0.002(3)
C22 0.048(4) 0.066(5) 0.068(5) -0.036(4) 0.010(4) -0.003(3)
C23 0.057(4) 0.071(6) 0.046(4) -0.017(4) 0.001(3) 0.010(4)
C24 0.043(3) 0.068(5) 0.034(3) -0.008(3) 0.005(3) 0.009(3)
C25 0.036(3) 0.054(4) 0.029(3) -0.006(3) 0.012(2) 0.011(3)
C26 0.035(3) 0.055(4) 0.026(3) 0.003(3) 0.013(2) 0.011(3)
C27 0.058(4) 0.044(4) 0.032(3) 0.006(3) 0.017(3) 0.016(3)
C28 0.059(4) 0.063(5) 0.042(3) 0.020(3) 0.023(3) 0.014(3)
C29 0.070(4) 0.039(4) 0.048(4) 0.003(3) 0.027(3) 0.009(3)
C30 0.050(3) 0.047(4) 0.028(3) 0.008(3) 0.011(2) 0.001(3)
C31 0.037(3) 0.027(3) 0.024(2) -0.002(2) 0.011(2) 0.005(2)
C32 0.040(3) 0.040(4) 0.034(3) -0.005(2) 0.012(3) 0.002(2)
C33 0.046(3) 0.067(5) 0.039(3) -0.006(3) 0.024(3) 0.000(3)
C34 0.044(3) 0.064(5) 0.037(3) -0.008(3) 0.016(3) 0.006(3)
C35 0.048(3) 0.046(4) 0.031(3) -0.008(3) 0.012(3) 0.011(3)
C36 0.043(3) 0.038(3) 0.024(3) -0.006(2) 0.010(2) 0.003(2)
C37 0.056(4) 0.039(4) 0.028(3) -0.004(2) 0.016(3) -0.001(3)
C38 0.056(4) 0.042(4) 0.044(3) 0.002(3) 0.017(3) 0.002(3)
C39 0.086(5) 0.041(4) 0.062(5) 0.014(4) 0.023(4) 0.000(4)
C40 0.086(5) 0.057(5) 0.060(4) 0.015(4) 0.041(4) -0.005(4)
C41 0.063(4) 0.048(4) 0.055(4) -0.001(3) 0.030(3) -0.010(3)
C42 0.047(3) 0.025(3) 0.019(2) -0.004(2) 0.013(2) -0.001(2)
C43 0.033(3) 0.034(3) 0.018(2) -0.001(2) 0.005(2) 0.002(2)
C44 0.030(3) 0.047(4) 0.024(3) -0.001(2) 0.004(2) 0.002(2)
C45 0.037(3) 0.041(4) 0.027(3) 0.003(2) 0.001(2) -0.001(2)
C46 0.037(3) 0.041(3) 0.015(2) -0.003(2) 0.003(2) -0.008(2)
C47 0.044(3) 0.029(3) 0.024(2) 0.003(2) 0.014(2) 0.004(2)
C48 0.034(2) 0.035(3) 0.016(2) -0.001(2) 0.0020(19) 0.004(2)
C49 0.035(3) 0.027(3) 0.024(2) -0.004(2) 0.010(2) 0.005(2)
C50 0.034(2) 0.033(3) 0.018(2) -0.008(2) 0.005(2) -0.005(2)
C51 0.033(3) 0.036(3) 0.022(2) -0.004(2) 0.003(2) 0.008(2)
C52 0.038(3) 0.038(3) 0.027(3) -0.006(2) 0.006(2) 0.002(2)
C53 0.034(3) 0.036(3) 0.032(3) -0.004(2) 0.009(2) 0.000(2)
C54 0.044(3) 0.052(4) 0.028(3) 0.016(3) 0.011(2) 0.008(3)
C55 0.033(3) 0.050(4) 0.023(2) 0.009(2) 0.008(2) -0.005(2)
C56 0.034(3) 0.045(4) 0.038(3) 0.003(3) 0.011(2) -0.009(2)
C57 0.042(3) 0.044(4) 0.031(3) 0.003(2) 0.014(2) 0.001(2)
C58 0.034(3) 0.050(4) 0.032(3) 0.000(3) 0.014(2) -0.007(2)
C59 0.051(3) 0.049(4) 0.038(3) 0.000(3) 0.016(3) -0.018(3)
C60 0.049(3) 0.039(4) 0.034(3) 0.005(3) 0.016(3) 0.001(3)
C61 0.038(3) 0.039(3) 0.024(3) -0.005(2) 0.006(2) 0.005(2)
C62 0.054(3) 0.034(3) 0.035(3) -0.010(3) 0.008(3) 0.003(3)
C63 0.070(4) 0.043(4) 0.044(4) -0.010(3) 0.009(3) 0.005(3)
C64 0.048(3) 0.050(4) 0.049(4) -0.001(3) 0.004(3) 0.000(3)
C65 0.048(3) 0.037(3) 0.034(3) 0.008(3) 0.011(3) 0.003(3)
C66 0.033(3) 0.048(4) 0.034(3) 0.010(3) 0.005(2) -0.004(2)
C67 0.033(2) 0.040(3) 0.025(2) 0.004(2) 0.011(2) 0.000(2)
C68 0.052(4) 0.062(5) 0.039(4) 0.004(3) 0.026(3) 0.002(3)
C69 0.048(3) 0.081(6) 0.035(3) 0.009(4) 0.018(3) 0.002(4)
C70 0.050(3) 0.074(6) 0.040(3) 0.010(3) 0.021(3) -0.005(3)
C71 0.031(3) 0.064(5) 0.039(3) 0.010(3) -0.005(3) -0.011(3)
C72 0.041(3) 0.047(4) 0.026(3) -0.005(3) 0.016(2) -0.002(3)
C73 0.041(3) 0.042(4) 0.024(3) 0.000(2) 0.011(2) -0.008(2)
C74 0.038(3) 0.041(3) 0.024(2) 0.007(2) 0.013(2) -0.001(2)
C75 0.061(4) 0.041(4) 0.029(3) 0.002(3) 0.019(3) -0.008(3)
C76 0.059(4) 0.048(4) 0.048(4) 0.018(3) 0.013(3) 0.003(3)
C77 0.070(4) 0.052(4) 0.023(3) 0.006(3) 0.003(3) -0.013(3)
C78 0.052(4) 0.067(5) 0.021(3) 0.001(3) 0.008(3) -0.010(3)
C79 0.050(3) 0.050(4) 0.028(3) -0.001(3) 0.019(3) -0.004(3)
C80 0.050(3) 0.049(4) 0.041(3) -0.017(3) 0.020(3) -0.008(3)
C81 0.047(3) 0.029(3) 0.048(3) -0.009(3) 0.014(3) -0.001(3)
C82 0.046(3) 0.046(4) 0.028(3) -0.003(3) 0.012(2) 0.001(3)
N3 0.035(2) 0.038(3) 0.022(2) 0.0007(19) 0.0143(18) 0.0025(19)
N8 0.043(2) 0.035(3) 0.024(2) -0.005(2) 0.0138(19) -0.001(2)
N1 0.039(2) 0.036(3) 0.027(2) 0.001(2) 0.0143(19) 0.006(2)
N2 0.035(2) 0.044(3) 0.027(2) -0.005(2) 0.0123(19) -0.003(2)
N9 0.034(2) 0.034(3) 0.0136(18) 0.0025(17) 0.0004(16) 0.0050(19)
N7 0.044(2) 0.021(2) 0.023(2) -0.0006(17) 0.0059(18) 0.0027(18)
N5 0.031(2) 0.042(3) 0.025(2) -0.010(2) 0.0108(18) -0.0084(19)
N10 0.034(2) 0.034(3) 0.024(2) 0.0036(19) 0.0093(18) 0.0029(18)
N6 0.053(3) 0.037(3) 0.032(2) 0.005(2) 0.016(2) 0.000(2)
N12 0.038(2) 0.040(3) 0.026(2) 0.007(2) 0.0122(19) 0.004(2)
N4 0.032(2) 0.037(3) 0.025(2) -0.0042(19) 0.0095(18) 0.0015(19)
N11 0.046(3) 0.048(3) 0.025(2) 0.010(2) 0.012(2) 0.005(2)
Cl1 0.0762(12) 0.0658(14) 0.0742(13) -0.0001(11) 0.0286(10) -0.0014(10)
Cl2 0.0479(8) 0.0817(14) 0.0524(10) 0.0147(9) 0.0133(7) 0.0132(8)

loop_
_atom_type_symbol
_atom_type_description
_atom_type_scat_dispersion_real
_atom_type_scat_dispersion_imag
_atom_type_scat_source
C C 0.0033 0.0016 'International Tables Vol C Tables 4.2.6.8 and 6.1.1.4'
H H 0.0000 0.0000 'International Tables Vol C Tables 4.2.6.8 and 6.1.1.4'
Cl Cl 0.1484 0.1585 'International Tables Vol C Tables 4.2.6.8 and 6.1.1.4'
F F 0.0171 0.0103 'International Tables Vol C Tables 4.2.6.8 and 6.1.1.4'
Ir Ir -1.4442 7.9887 'International Tables Vol C Tables 4.2.6.8 and 6.1.1.4'
N N 0.0061 0.0033 'International Tables Vol C Tables 4.2.6.8 and 6.1.1.4'

loop_
_geom_angle_atom_site_label_1
_geom_angle_atom_site_label_2
_geom_angle_atom_site_label_3
_geom_angle
C67 Ir1 N8 95.0(2)
C67 Ir1 N9 175.00(17)
C67 Ir1 N7 80.4(2)
C67 Ir1 N10 98.50(18)
C74 Ir1 C67 88.4(2)
C74 Ir1 N8 80.0(2)
C74 Ir1 N9 96.00(18)
C74 Ir1 N7 96.4(2)
C74 Ir1 N10 172.3(2)
N8 Ir1 N9 88.17(18)
N8 Ir1 N7 174.26(18)
N8 Ir1 N10 95.73(18)
N9 Ir1 N10 77.33(15)
N7 Ir1 N9 96.64(18)
N7 Ir1 N10 88.40(17)
C20 Ir2 N3 174.69(19)
C20 Ir2 N1 80.2(2)
C20 Ir2 N2 97.81(19)
C31 Ir2 C20 89.1(2)
C31 Ir2 N3 95.94(18)
C31 Ir2 N1 95.0(2)
C31 Ir2 N2 172.95(18)
C31 Ir2 N6 80.4(2)
N3 Ir2 N2 77.25(16)
N1 Ir2 N3 97.49(18)
N1 Ir2 N2 87.74(18)
N6 Ir2 C20 94.6(2)
N6 Ir2 N3 87.97(19)
N6 Ir2 N1 173.23(19)
N6 Ir2 N2 97.39(19)
C2 C1 C9 122.3(5)
N2 C1 C2 116.8(5)
N2 C1 C9 120.9(5)
C3 C2 C1 121.8(5)
N3 C2 C1 117.1(5)
N3 C2 C3 121.0(4)
C2 C3 C4 119.1(5)
C2 C3 C7 116.0(5)
C4 C3 C7 124.7(5)
C3 C4 H4 120.6
C5 C4 C3 118.7(5)
C5 C4 H4 120.6
C4 C5 H5 120.2
C4 C5 C6 119.5(5)
C6 C5 H5 120.2
C5 C6 H6 118.8
N3 C6 C5 122.3(5)
N3 C6 H6 118.8
C8 C7 C3 121.4(5)
N5 C7 C3 126.3(4)
N5 C7 C8 112.3(5)
C7 C8 C9 123.5(5)
C7 C8 N4 104.1(4)
N4 C8 C9 132.2(5)
C8 C9 C1 114.7(4)
C10 C9 C1 117.5(5)
C10 C9 C8 127.8(5)
C9 C10 H10 120.0
C11 C10 C9 120.0(5)
C11 C10 H10 120.0
C10 C11 H11 120.0
C10 C11 C12 120.1(5)
C12 C11 H11 120.0
C11 C12 H12 119.2
N2 C12 C11 121.6(5)
N2 C12 H12 119.2
N5 C13 H13 123.4
N5 C13 N4 113.2(5)
N4 C13 H13 123.4
C15 C14 C19 122.9(5)
C15 C14 N4 117.9(5)
C19 C14 N4 119.1(5)
C14 C15 H15 120.4
C14 C15 C16 119.2(6)
C16 C15 H15 120.4
C15 C16 H16 121.4
C17 C16 C15 117.3(6)
C17 C16 H16 121.4
F2 C17 C16 117.3(6)
C18 C17 F2 118.1(6)
C18 C17 C16 124.6(5)
C17 C18 H18 121.0
C17 C18 C19 118.1(6)
C19 C18 H18 121.0
C14 C19 C18 117.8(6)
C14 C19 H19 121.1
C18 C19 H19 121.1
C21 C20 Ir2 126.9(5)
C21 C20 C25 119.8(6)
C25 C20 Ir2 113.3(5)
C20 C21 H21 120.9
C20 C21 C22 118.2(7)
C22 C21 H21 120.9
C21 C22 H22 119.6
C23 C22 C21 120.7(7)
C23 C22 H22 119.6
C22 C23 H23 119.7
C24 C23 C22 120.6(7)
C24 C23 H23 119.7
C23 C24 H24 119.3
C23 C24 C25 121.4(7)
C25 C24 H24 119.3
C20 C25 C26 115.8(5)
C24 C25 C20 119.2(6)
C24 C25 C26 125.0(6)
C27 C26 C25 125.4(6)
N1 C26 C25 114.5(5)
N1 C26 C27 120.0(6)
C26 C27 H27 119.7
C28 C27 C26 120.5(6)
C28 C27 H27 119.7
C27 C28 H28 119.9
C27 C28 C29 120.1(6)
C29 C28 H28 119.9
C28 C29 H29 121.4
C30 C29 C28 117.2(7)
C30 C29 H29 121.4
C29 C30 H30 118.3
N1 C30 C29 123.4(6)
N1 C30 H30 118.3
C32 C31 Ir2 129.5(4)
C32 C31 C36 115.4(5)
C36 C31 Ir2 115.0(4)
C31 C32 H32 118.1
C33 C32 C31 123.7(6)
C33 C32 H32 118.1
C32 C33 H33 120.5
C34 C33 C32 119.1(6)
C34 C33 H33 120.5
C33 C34 H34 119.7
C33 C34 C35 120.7(6)
C35 C34 H34 119.7
C34 C35 H35 120.6
C34 C35 C36 118.8(6)
C36 C35 H35 120.6
C31 C36 C35 122.3(5)
C31 C36 C37 115.2(5)
C35 C36 C37 122.3(6)
C38 C37 C36 126.5(6)
N6 C37 C36 113.3(5)
N6 C37 C38 120.2(6)
C37 C38 H38 120.0
C39 C38 C37 120.1(6)
C39 C38 H38 120.0
C38 C39 H39 120.4
C38 C39 C40 119.3(7)
C40 C39 H39 120.4
C39 C40 H40 120.7
C41 C40 C39 118.6(7)
C41 C40 H40 120.7
C40 C41 H41 118.9
N6 C41 C40 122.2(7)
N6 C41 H41 118.9
C43 C42 C50 120.7(4)
N9 C42 C43 122.7(5)
N9 C42 C50 116.6(5)
C42 C43 C44 116.7(5)
C42 C43 C47 116.8(5)
C47 C43 C44 126.4(5)
C43 C44 H44 120.7
C45 C44 C43 118.5(5)
C45 C44 H44 120.7
C44 C45 H45 119.7
C44 C45 C46 120.5(5)
C46 C45 H45 119.7
C45 C46 H46 118.7
N9 C46 C45 122.6(5)
N9 C46 H46 118.7
C48 C47 C43 122.7(5)
N12 C47 C43 132.8(5)
N12 C47 C48 104.4(4)
C47 C48 C49 121.2(5)
N11 C48 C47 111.4(5)
N11 C48 C49 127.4(4)
C50 C49 C48 117.1(5)
C50 C49 C51 117.6(5)
C51 C49 C48 125.3(5)
C49 C50 C42 121.4(5)
N10 C50 C42 116.3(4)
N10 C50 C49 122.2(5)
C49 C51 H51 120.1
C52 C51 C49 119.7(5)
C52 C51 H51 120.1
C51 C52 H52 119.9
C51 C52 C53 120.2(5)
C53 C52 H52 119.9
C52 C53 H53 119.5
N10 C53 C52 121.0(5)
N10 C53 H53 119.5
N12 C54 H54 123.8
N11 C54 H54 123.8
N11 C54 N12 112.5(5)
C56 C55 C60 121.7(5)
C56 C55 N12 120.6(5)
C60 C55 N12 117.6(5)
C55 C56 H56 120.2
C55 C56 C57 119.6(6)
C57 C56 H56 120.2
C56 C57 H57 121.0
C58 C57 C56 117.9(6)
C58 C57 H57 121.0
F1 C58 C57 117.7(5)
C59 C58 F1 118.8(5)
C59 C58 C57 123.4(5)
C58 C59 H59 120.4
C58 C59 C60 119.3(6)
C60 C59 H59 120.4
C55 C60 C59 118.1(6)
C55 C60 H60 121.0
C59 C60 H60 121.0
C62 C61 H61 118.9
N7 C61 H61 118.9
N7 C61 C62 122.2(6)
C61 C62 H62 120.0
C63 C62 C61 120.1(6)
C63 C62 H62 120.0
C62 C63 H63 120.6
C62 C63 C64 118.9(6)
C64 C63 H63 120.6
C63 C64 H64 120.2
C65 C64 C63 119.7(6)
C65 C64 H64 120.2
C64 C65 C66 126.2(6)
N7 C65 C64 120.2(6)
N7 C65 C66 113.6(5)
C67 C66 C65 115.7(5)
C67 C66 C71 120.3(6)
C71 C66 C65 123.9(6)
C66 C67 Ir1 114.1(4)
C68 C67 Ir1 128.1(5)
C68 C67 C66 117.8(5)
C67 C68 H68 119.7
C67 C68 C69 120.5(7)
C69 C68 H68 119.7
C68 C69 H69 119.5
C70 C69 C68 121.1(7)
C70 C69 H69 119.5
C69 C70 H70 119.9
C71 C70 C69 120.2(6)
C71 C70 H70 119.9
C66 C71 H71 120.0
C70 C71 C66 120.0(7)
C70 C71 H71 120.0
C79 C72 C73 125.7(5)
N8 C72 C73 113.0(5)
N8 C72 C79 121.3(6)
C74 C73 C72 115.9(5)
C78 C73 C72 123.5(6)
C78 C73 C74 120.6(6)
C73 C74 Ir1 113.8(4)
C75 C74 Ir1 127.9(4)
C75 C74 C73 118.2(5)
C74 C75 H75 119.1
C74 C75 C76 121.8(6)
C76 C75 H75 119.1
C75 C76 H76 119.9
C75 C76 C77 120.2(7)
C77 C76 H76 119.9
C76 C77 H77 120.7
C78 C77 C76 118.5(6)
C78 C77 H77 120.7
C73 C78 C77 120.5(6)
C73 C78 H78 119.7
C77 C78 H78 119.7
C72 C79 H79 120.5
C80 C79 C72 118.9(6)
C80 C79 H79 120.5
C79 C80 H80 119.6
C79 C80 C81 120.8(6)
C81 C80 H80 119.6
C80 C81 H81 121.3
C82 C81 C80 117.5(6)
C82 C81 H81 121.3
C81 C82 H82 118.8
N8 C82 C81 122.4(5)
N8 C82 H82 118.8
C2 N3 Ir2 114.5(3)
C6 N3 Ir2 126.3(3)
C6 N3 C2 119.2(4)
C72 N8 Ir1 117.4(4)
C72 N8 C82 119.0(5)
C82 N8 Ir1 123.6(4)
C26 N1 Ir2 116.1(4)
C30 N1 Ir2 125.1(4)
C30 N1 C26 118.8(5)
C1 N2 Ir2 114.2(3)
C12 N2 Ir2 125.6(4)
C12 N2 C1 119.9(5)
C42 N9 Ir1 115.3(3)
C46 N9 Ir1 125.9(3)
C46 N9 C42 118.8(5)
C61 N7 Ir1 124.9(4)
C61 N7 C65 118.9(5)
C65 N7 Ir1 116.1(4)
C13 N5 C7 104.0(4)
C50 N10 Ir1 114.4(3)
C53 N10 Ir1 126.4(4)
C53 N10 C50 119.1(5)
C37 N6 Ir2 116.1(4)
C41 N6 Ir2 124.4(5)
C41 N6 C37 119.5(6)
C47 N12 C54 107.3(4)
C47 N12 C55 128.5(4)
C54 N12 C55 124.0(4)
C8 N4 C14 129.8(4)
C13 N4 C8 106.4(4)
C13 N4 C14 123.8(4)
C54 N11 C48 104.4(4)

loop_
_geom_bond_atom_site_label_1
_geom_bond_atom_site_label_2
_geom_bond_distance
Ir1 C67 2.016(5)
Ir1 C74 2.015(5)
Ir1 N8 2.038(5)
Ir1 N9 2.140(4)
Ir1 N7 2.044(4)
Ir1 N10 2.147(4)
Ir2 C20 2.045(5)
Ir2 C31 2.004(5)
Ir2 N3 2.135(4)
Ir2 N1 2.049(5)
Ir2 N2 2.152(4)
Ir2 N6 2.040(5)
F1 C58 1.350(6)
F2 C17 1.369(6)
C1 C2 1.424(7)
C1 C9 1.429(7)
C1 N2 1.376(6)
C2 C3 1.399(7)
C2 N3 1.381(6)
C3 C4 1.414(7)
C3 C7 1.452(7)
C4 H4 0.9300
C4 C5 1.387(7)
C5 H5 0.9300
C5 C6 1.398(7)
C6 H6 0.9300
C6 N3 1.341(6)
C7 C8 1.380(7)
C7 N5 1.371(7)
C8 C9 1.427(7)
C8 N4 1.382(7)
C9 C10 1.416(7)
C10 H10 0.9300
C10 C11 1.378(8)
C11 H11 0.9300
C11 C12 1.392(8)
C12 H12 0.9300
C12 N2 1.349(7)
C13 H13 0.9300
C13 N5 1.303(7)
C13 N4 1.375(7)
C14 C15 1.366(8)
C14 C19 1.381(8)
C14 N4 1.467(6)
C15 H15 0.9300
C15 C16 1.399(8)
C16 H16 0.9300
C16 C17 1.373(10)
C17 C18 1.353(10)
C18 H18 0.9300
C18 C19 1.413(7)
C19 H19 0.9300
C20 C21 1.370(9)
C20 C25 1.424(9)
C21 H21 0.9300
C21 C22 1.438(9)
C22 H22 0.9300
C22 C23 1.382(12)
C23 H23 0.9300
C23 C24 1.320(10)
C24 H24 0.9300
C24 C25 1.405(8)
C25 C26 1.450(9)
C26 C27 1.399(9)
C26 N1 1.367(7)
C27 H27 0.9300
C27 C28 1.359(10)
C28 H28 0.9300
C28 C29 1.409(9)
C29 H29 0.9300
C29 C30 1.378(9)
C30 H30 0.9300
C30 N1 1.359(8)
C31 C32 1.392(8)
C31 C36 1.403(8)
C32 H32 0.9300
C32 C33 1.390(8)
C33 H33 0.9300
C33 C34 1.370(10)
C34 H34 0.9300
C34 C35 1.388(9)
C35 H35 0.9300
C35 C36 1.409(8)
C36 C37 1.471(8)
C37 C38 1.382(9)
C37 N6 1.371(8)
C38 H38 0.9300
C38 C39 1.382(10)
C39 H39 0.9300
C39 C40 1.401(10)
C40 H40 0.9300
C40 C41 1.369(10)
C41 H41 0.9300
C41 N6 1.355(8)
C42 C43 1.416(7)
C42 C50 1.469(7)
C42 N9 1.347(6)
C43 C44 1.435(7)
C43 C47 1.419(7)
C44 H44 0.9300
C44 C45 1.366(8)
C45 H45 0.9300
C45 C46 1.382(7)
C46 H46 0.9300
C46 N9 1.330(6)
C47 C48 1.399(7)
C47 N12 1.365(7)
C48 C49 1.446(7)
C48 N11 1.372(7)
C49 C50 1.392(7)
C49 C51 1.409(7)
C50 N10 1.368(6)
C51 H51 0.9300
C51 C52 1.350(8)
C52 H52 0.9300
C52 C53 1.411(8)
C53 H53 0.9300
C53 N10 1.330(6)
C54 H54 0.9300
C54 N12 1.378(7)
C54 N11 1.314(7)
C55 C56 1.365(8)
C55 C60 1.380(8)
C55 N12 1.457(6)
C56 H56 0.9300
C56 C57 1.404(7)
C57 H57 0.9300
C57 C58 1.376(8)
C58 C59 1.330(9)
C59 H59 0.9300
C59 C60 1.422(8)
C60 H60 0.9300
C61 H61 0.9300
C61 C62 1.367(8)
C61 N7 1.343(7)
C62 H62 0.9300
C62 C63 1.355(9)
C63 H63 0.9300
C63 C64 1.392(10)
C64 H64 0.9300
C64 C65 1.383(9)
C65 C66 1.459(9)
C65 N7 1.367(7)
C66 C67 1.411(9)
C66 C71 1.426(8)
C67 C68 1.398(8)
C68 H68 0.9300
C68 C69 1.403(9)
C69 H69 0.9300
C69 C70 1.373(11)
C70 H70 0.9300
C70 C71 1.365(10)
C71 H71 0.9300
C72 C73 1.454(9)
C72 C79 1.390(9)
C72 N8 1.356(7)
C73 C74 1.423(8)
C73 C78 1.393(8)
C74 C75 1.375(9)
C75 H75 0.9300
C75 C76 1.394(8)
C76 H76 0.9300
C76 C77 1.408(10)
C77 H77 0.9300
C77 C78 1.404(9)
C78 H78 0.9300
C79 H79 0.9300
C79 C80 1.385(9)
C80 H80 0.9300
C80 C81 1.400(9)
C81 H81 0.9300
C81 C82 1.381(8)
C82 H82 0.9300
C82 N8 1.376(8)

loop_
_geom_torsion_atom_site_label_1
_geom_torsion_atom_site_label_2
_geom_torsion_atom_site_label_3
_geom_torsion_atom_site_label_4
_geom_torsion
Ir1 C67 C68 C69 -179.6(5)
Ir1 C74 C75 C76 177.1(5)
Ir2 C20 C21 C22 179.1(4)
Ir2 C20 C25 C24 -178.9(4)
Ir2 C20 C25 C26 2.5(6)
Ir2 C31 C32 C33 177.3(5)
Ir2 C31 C36 C35 -176.7(4)
Ir2 C31 C36 C37 -1.4(6)
F1 C58 C59 C60 178.3(5)
F2 C17 C18 C19 -178.4(5)
C1 C2 C3 C4 179.9(5)
C1 C2 C3 C7 -3.5(8)
C1 C2 N3 Ir2 -3.3(7)
C1 C2 N3 C6 179.6(5)
C1 C9 C10 C11 0.6(9)
C2 C1 C9 C8 1.3(8)
C2 C1 C9 C10 179.0(5)
C2 C1 N2 Ir2 -4.5(6)
C2 C1 N2 C12 -178.6(5)
C2 C3 C4 C5 2.1(8)
C2 C3 C7 C8 4.2(8)
C2 C3 C7 N5 -175.2(5)
C3 C2 N3 Ir2 179.9(4)
C3 C2 N3 C6 2.8(8)
C3 C4 C5 C6 -0.2(8)
C3 C7 C8 C9 -2.3(9)
C3 C7 C8 N4 -178.8(5)
C3 C7 N5 C13 178.8(5)
C4 C3 C7 C8 -179.4(5)
C4 C3 C7 N5 1.2(9)
C4 C5 C6 N3 -0.3(9)
C5 C6 N3 Ir2 -177.6(4)
C5 C6 N3 C2 -0.9(8)
C7 C3 C4 C5 -174.2(5)
C7 C8 C9 C1 -0.5(8)
C7 C8 C9 C10 -178.0(6)
C7 C8 N4 C13 -0.4(6)
C7 C8 N4 C14 178.4(5)
C8 C7 N5 C13 -0.7(7)
C8 C9 C10 C11 178.0(6)
C9 C1 C2 C3 0.8(9)
C9 C1 C2 N3 -176.0(5)
C9 C1 N2 Ir2 176.7(4)
C9 C1 N2 C12 2.6(8)
C9 C8 N4 C13 -176.4(6)
C9 C8 N4 C14 2.4(10)
C9 C10 C11 C12 0.8(10)
C10 C11 C12 N2 -0.5(10)
C11 C12 N2 Ir2 -174.6(5)
C11 C12 N2 C1 -1.2(9)
C14 C15 C16 C17 -2.0(10)
C15 C14 C19 C18 0.0(8)
C15 C14 N4 C8 -116.6(7)
C15 C14 N4 C13 62.0(7)
C15 C16 C17 F2 179.8(6)
C15 C16 C17 C18 1.4(10)
C16 C17 C18 C19 -0.1(9)
C17 C18 C19 C14 -0.7(8)
C19 C14 C15 C16 1.3(9)
C19 C14 N4 C8 65.5(8)
C19 C14 N4 C13 -115.8(6)
C20 C21 C22 C23 -1.7(10)
C20 C25 C26 C27 179.8(5)
C20 C25 C26 N1 -3.3(7)
C21 C20 C25 C24 -0.6(8)
C21 C20 C25 C26 -179.2(5)
C21 C22 C23 C24 1.8(11)
C22 C23 C24 C25 -1.4(11)
C23 C24 C25 C20 0.8(9)
C23 C24 C25 C26 179.3(6)
C24 C25 C26 C27 1.3(9)
C24 C25 C26 N1 178.2(5)
C25 C20 C21 C22 1.1(8)
C25 C26 C27 C28 176.9(6)
C25 C26 N1 Ir2 2.6(6)
C25 C26 N1 C30 -176.3(5)
C26 C27 C28 C29 -0.4(9)
C27 C26 N1 Ir2 179.6(4)
C27 C26 N1 C30 0.7(7)
C27 C28 C29 C30 -0.4(9)
C28 C29 C30 N1 1.4(9)
C29 C30 N1 Ir2 179.6(5)
C29 C30 N1 C26 -1.6(8)
C31 C32 C33 C34 -1.8(9)
C31 C36 C37 C38 -179.2(6)
C31 C36 C37 N6 0.3(7)
C32 C31 C36 C35 -0.6(8)
C32 C31 C36 C37 174.7(5)
C32 C33 C34 C35 0.3(9)
C33 C34 C35 C36 1.0(9)
C34 C35 C36 C31 -0.8(8)
C34 C35 C36 C37 -175.8(5)
C35 C36 C37 C38 -3.9(9)
C35 C36 C37 N6 175.6(5)
C36 C31 C32 C33 1.9(8)
C36 C37 C38 C39 179.5(6)
C36 C37 N6 Ir2 0.9(6)
C36 C37 N6 C41 179.7(5)
C37 C38 C39 C40 2.5(11)
C38 C37 N6 Ir2 -179.6(5)
C38 C37 N6 C41 -0.7(9)
C38 C39 C40 C41 -4.1(12)
C39 C40 C41 N6 3.4(12)
C40 C41 N6 Ir2 177.7(6)
C40 C41 N6 C37 -1.0(10)
C42 C43 C44 C45 0.6(8)
C42 C43 C47 C48 3.3(8)
C42 C43 C47 N12 178.5(6)
C42 C50 N10 Ir1 -2.1(6)
C42 C50 N10 C53 179.6(5)
C43 C42 C50 C49 -0.3(8)
C43 C42 C50 N10 -178.0(5)
C43 C42 N9 Ir1 179.9(4)
C43 C42 N9 C46 1.7(8)
C43 C44 C45 C46 -0.1(9)
C43 C47 C48 C49 -3.4(9)
C43 C47 C48 N11 175.4(5)
C43 C47 N12 C54 -174.5(6)
C43 C47 N12 C55 10.1(10)
C44 C43 C47 C48 -175.0(6)
C44 C43 C47 N12 0.2(10)
C44 C45 C46 N9 0.5(9)
C45 C46 N9 Ir1 -179.2(4)
C45 C46 N9 C42 -1.2(8)
C47 C43 C44 C45 178.9(6)
C47 C48 C49 C50 1.4(8)
C47 C48 C49 C51 178.2(5)
C47 C48 N11 C54 0.2(7)
C48 C47 N12 C54 1.3(6)
C48 C47 N12 C55 -174.1(5)
C48 C49 C50 C42 0.3(8)
C48 C49 C50 N10 178.0(5)
C48 C49 C51 C52 -178.9(5)
C49 C48 N11 C54 178.9(6)
C49 C50 N10 Ir1 -179.8(4)
C49 C50 N10 C53 1.8(8)
C49 C51 C52 C53 0.6(8)
C50 C42 C43 C44 177.0(5)
C50 C42 C43 C47 -1.5(8)
C50 C42 N9 Ir1 1.5(6)
C50 C42 N9 C46 -176.7(5)
C50 C49 C51 C52 -2.1(8)
C51 C49 C50 C42 -176.7(5)
C51 C49 C50 N10 1.0(8)
C51 C52 C53 N10 2.3(9)
C52 C53 N10 Ir1 178.4(4)
C52 C53 N10 C50 -3.5(8)
C55 C56 C57 C58 -0.9(9)
C56 C55 C60 C59 -1.0(8)
C56 C55 N12 C47 61.9(8)
C56 C55 N12 C54 -112.8(7)
C56 C57 C58 F1 -178.0(5)
C56 C57 C58 C59 0.2(9)
C57 C58 C59 C60 0.1(9)
C58 C59 C60 C55 0.2(8)
C60 C55 C56 C57 1.3(9)
C60 C55 N12 C47 -121.2(6)
C60 C55 N12 C54 64.1(8)
C61 C62 C63 C64 -0.6(10)
C62 C61 N7 Ir1 -176.2(4)
C62 C61 N7 C65 0.5(8)
C62 C63 C64 C65 2.2(10)
C63 C64 C65 C66 177.5(6)
C63 C64 C65 N7 -2.5(9)
C64 C65 C66 C67 -176.4(6)
C64 C65 C66 C71 1.1(10)
C64 C65 N7 Ir1 178.1(5)
C64 C65 N7 C61 1.1(8)
C65 C66 C67 Ir1 -3.6(6)
C65 C66 C67 C68 176.0(5)
C65 C66 C71 C70 -176.3(6)
C66 C65 N7 Ir1 -1.8(6)
C66 C65 N7 C61 -178.8(5)
C66 C67 C68 C69 1.0(9)
C67 C66 C71 C70 1.1(9)
C67 C68 C69 C70 0.3(10)
C68 C69 C70 C71 -0.9(10)
C69 C70 C71 C66 0.2(10)
C71 C66 C67 Ir1 178.8(4)
C71 C66 C67 C68 -1.6(8)
C72 C73 C74 Ir1 0.3(6)
C72 C73 C74 C75 179.0(5)
C72 C73 C78 C77 -177.0(6)
C72 C79 C80 C81 1.6(9)
C73 C72 C79 C80 177.9(5)
C73 C72 N8 Ir1 -0.8(6)
C73 C72 N8 C82 -178.4(5)
C73 C74 C75 C76 -1.4(9)
C74 C73 C78 C77 0.7(9)
C74 C75 C76 C77 -0.2(10)
C75 C76 C77 C78 2.0(10)
C76 C77 C78 C73 -2.3(10)
C78 C73 C74 Ir1 -177.5(4)
C78 C73 C74 C75 1.1(8)
C79 C72 C73 C74 179.8(5)
C79 C72 C73 C78 -2.4(9)
C79 C72 N8 Ir1 179.7(4)
C79 C72 N8 C82 2.0(8)
C79 C80 C81 C82 0.1(9)
C80 C81 C82 N8 -0.8(9)
C81 C82 N8 Ir1 -177.8(4)
C81 C82 N8 C72 -0.3(8)
N3 C2 C3 C4 -3.4(8)
N3 C2 C3 C7 173.2(5)
N8 C72 C73 C74 0.3(7)
N8 C72 C73 C78 178.1(5)
N8 C72 C79 C80 -2.6(8)
N1 C26 C27 C28 0.3(9)
N2 C1 C2 C3 -178.0(5)
N2 C1 C2 N3 5.2(8)
N2 C1 C9 C8 180.0(5)
N2 C1 C9 C10 -2.2(8)
N9 C42 C43 C44 -1.4(8)
N9 C42 C43 C47 -179.8(5)
N9 C42 C50 C49 178.2(5)
N9 C42 C50 N10 0.4(7)
N7 C61 C62 C63 -0.8(9)
N7 C65 C66 C67 3.5(7)
N7 C65 C66 C71 -179.0(5)
N5 C7 C8 C9 177.1(5)
N5 C7 C8 N4 0.7(6)
N5 C13 N4 C8 0.0(7)
N5 C13 N4 C14 -178.9(5)
N6 C37 C38 C39 0.0(10)
N12 C47 C48 C49 -179.7(5)
N12 C47 C48 N11 -0.9(6)
N12 C54 N11 C48 0.7(7)
N12 C55 C56 C57 178.1(5)
N12 C55 C60 C59 -177.8(5)
N4 C8 C9 C1 174.9(6)
N4 C8 C9 C10 -2.6(11)
N4 C13 N5 C7 0.4(7)
N4 C14 C15 C16 -176.4(5)
N4 C14 C19 C18 177.7(4)
N11 C48 C49 C50 -177.2(5)
N11 C48 C49 C51 -0.4(9)
N11 C54 N12 C47 -1.3(7)
N11 C54 N12 C55 174.4(5)

loop_
_platon_squeeze_void_nr
_platon_squeeze_void_average_x
_platon_squeeze_void_average_y
_platon_squeeze_void_average_z
_platon_squeeze_void_volume
_platon_squeeze_void_count_electrons
_platon_squeeze_void_content
1 0.250 0.707 0.522 1448 411 ' '
2 0.750 0.291 0.022 1448 413 ' '
